data_7237901
loop_
_publ_author_name
'Guo, Jiali'
'Pan, Lingxiang'
'Song, Bo'
'Gu, Jiabao'
'Zeng, Jiajie'
'Xu, Xiaotian'
'Wu, Haozhong'
'Zhao, Zujin'
'Wang, Zhiming'
'Qin, Anjun'
'Tang, Ben Zhong'

_publ_section_title
;
 Tetraphenylpyrazine decorated 1,3-di(9H-carbazol-9-yl)benzene (mCP): a
 new AIE-active host with enhanced performance in organic light-emitting
 diodes
;
_journal_issue 36
_journal_name_full 'Journal of Materials Chemistry C'
_journal_page_first 11160
_journal_paper_doi 10.1039/C9TC02748C
_journal_volume 7
_journal_year 2019
_chemical_formula_moiety 'C58 H38 N4'
_chemical_formula_sum 'C58 H38 N4'
_chemical_formula_weight 790.92
_space_group_crystal_system triclinic
_space_group_IT_number 2
_space_group_name_Hall '-P 1'
_space_group_name_H-M_alt 'P -1'
_atom_sites_solution_hydrogens geom
_atom_sites_solution_primary direct
_audit_creation_date 2018-05-11
_audit_creation_method
;
Olex2 1.2
(compiled 2018.04.26 svn.r3504 for OlexSys, GUI svn.r5492)
;
_audit_update_record
;
2018-12-19 deposited with the CCDC.	2019-08-19 downloaded from the CCDC.
;
_cell_angle_alpha 70.062(6)
_cell_angle_beta 75.532(6)
_cell_angle_gamma 78.116(6)
_cell_formula_units_Z 2
_cell_length_a 10.9309(8)
_cell_length_b 12.5803(8)
_cell_length_c 17.3146(13)
_cell_measurement_reflns_used 3325
_cell_measurement_temperature 293(2)
_cell_measurement_theta_max 29.4481
_cell_measurement_theta_min 3.4591
_cell_volume 2148.2(3)
_computing_cell_refinement
;
CrysAlisPro, Agilent Technologies,
Version 1.171.35.11 (release 16-05-2011 CrysAlis171 .NET)
(compiled May 16 2011,17:55:39)
;
_computing_data_collection
;
CrysAlisPro, Agilent Technologies,
Version 1.171.35.11 (release 16-05-2011 CrysAlis171 .NET)
(compiled May 16 2011,17:55:39)
;
_computing_data_reduction
;
CrysAlisPro, Agilent Technologies,
Version 1.171.35.11 (release 16-05-2011 CrysAlis171 .NET)
(compiled May 16 2011,17:55:39)
;
_computing_molecular_graphics 'Olex2 (Dolomanov et al., 2009)'
_computing_publication_material 'Olex2 (Dolomanov et al., 2009)'
_computing_structure_refinement 'ShelXL (Sheldrick, 2015)'
_computing_structure_solution 'ShelXS (Sheldrick, 2008)'
_diffrn_ambient_temperature 293.15
_diffrn_detector_area_resol_mean 10.3592
_diffrn_measured_fraction_theta_full 0.997
_diffrn_measured_fraction_theta_max 0.997
_diffrn_measurement_details
;
#__ type_ start__ end____ width___ exp.time_
  1 omega  -79.00   10.00   1.0000    4.0000
omega____ theta____ kappa____ phi______ frames
    -      -11.6246  -38.0000 -150.0000 89

#__ type_ start__ end____ width___ exp.time_
  2 omega  -36.00   54.00   1.0000    4.0000
omega____ theta____ kappa____ phi______ frames
    -      -11.6246   77.0000  150.0000 90

#__ type_ start__ end____ width___ exp.time_
  3 omega  -79.00   22.00   1.0000    4.0000
omega____ theta____ kappa____ phi______ frames
    -      -11.6246  -77.0000   30.0000 101
;
_diffrn_measurement_device_type 'Xcalibur, Atlas, Gemini ultra'
_diffrn_measurement_method '\w scans'
_diffrn_orient_matrix_UB_11 -0.0528948000
_diffrn_orient_matrix_UB_12 -0.0019968000
_diffrn_orient_matrix_UB_13 0.0337193000
_diffrn_orient_matrix_UB_21 -0.0373160000
_diffrn_orient_matrix_UB_22 -0.0134677000
_diffrn_orient_matrix_UB_23 -0.0226767000
_diffrn_orient_matrix_UB_31 0.0195192000
_diffrn_orient_matrix_UB_32 -0.0589599000
_diffrn_orient_matrix_UB_33 0.0179730000
_diffrn_radiation_monochromator graphite
_diffrn_radiation_type MoK\a
_diffrn_radiation_wavelength 0.71073
_diffrn_reflns_av_R_equivalents 0.0305
_diffrn_reflns_av_unetI/netI 0.0538
_diffrn_reflns_Laue_measured_fraction_full 0.997
_diffrn_reflns_Laue_measured_fraction_max 0.997
_diffrn_reflns_limit_h_max 13
_diffrn_reflns_limit_h_min -13
_diffrn_reflns_limit_k_max 15
_diffrn_reflns_limit_k_min -14
_diffrn_reflns_limit_l_max 19
_diffrn_reflns_limit_l_min -20
_diffrn_reflns_number 13626
_diffrn_reflns_point_group_measured_fraction_full 0.997
_diffrn_reflns_point_group_measured_fraction_max 0.997
_diffrn_reflns_theta_full 25.242
_diffrn_reflns_theta_max 25.350
_diffrn_reflns_theta_min 3.466
_diffrn_source 'Enhance (Mo) X-ray Source'
_exptl_absorpt_coefficient_mu 0.072
_exptl_absorpt_correction_T_max 1.00000
_exptl_absorpt_correction_T_min 0.90609
_exptl_absorpt_correction_type multi-scan
_exptl_absorpt_process_details
;
CrysAlisPro, Agilent Technologies,
Version 1.171.35.11 (release 16-05-2011 CrysAlis171 .NET)
(compiled May 16 2011,17:55:39)
Empirical absorption correction using spherical harmonics,
 implemented in SCALE3 ABSPACK scaling algorithm.
;
_exptl_crystal_colour colourless
_exptl_crystal_colour_primary colourless
_exptl_crystal_density_diffrn 1.223
_exptl_crystal_description block
_exptl_crystal_F_000 828
_exptl_crystal_size_max 0.48
_exptl_crystal_size_mid 0.43
_exptl_crystal_size_min 0.32
_refine_diff_density_max 0.182
_refine_diff_density_min -0.210
_refine_diff_density_rms 0.052
_refine_ls_extinction_method none
_refine_ls_goodness_of_fit_ref 1.043
_refine_ls_hydrogen_treatment constr
_refine_ls_matrix_type full
_refine_ls_number_parameters 559
_refine_ls_number_reflns 7840
_refine_ls_number_restraints 0
_refine_ls_restrained_S_all 1.043
_refine_ls_R_factor_all 0.0837
_refine_ls_R_factor_gt 0.0507
_refine_ls_shift/su_max 0.001
_refine_ls_shift/su_mean 0.000
_refine_ls_structure_factor_coef Fsqd
_refine_ls_weighting_details 'w=1/[\s^2^(Fo^2^)+(0.0557P)^2^+0.0768P] where P=(Fo^2^+2Fc^2^)/3'
_refine_ls_weighting_scheme calc
_refine_ls_wR_factor_gt 0.1085
_refine_ls_wR_factor_ref 0.1325
_reflns_Friedel_coverage 0.000
_reflns_number_gt 5343
_reflns_number_total 7840
_reflns_threshold_expression 'I > 2\s(I)'
_cod_data_source_file c9tc02748c2.cif
_cod_data_source_block 180511_tpp_ph2c
_cod_database_code 7237901
_shelx_shelxl_version_number 2016/6
_chemical_oxdiff_formula 'c h n'
_shelx_space_group_comment
;
The symmetry employed for this shelxl refinement is uniquely defined
by the following loop, which should always be used as a source of
symmetry information in preference to the above space-group names.
They are only intended as comments.
;
_shelx_estimated_absorpt_t_max 0.977
_shelx_estimated_absorpt_t_min 0.966
_reflns_odcompleteness_completeness 99.62
_reflns_odcompleteness_iscentric 1
_reflns_odcompleteness_theta 26.32
_olex2_refinement_description
;
1. Fixed Uiso
 At 1.2 times of:
  All C(H) groups
2.a Aromatic/amide H refined with riding coordinates:
 C6(H6), C7(H7), C8(H8), C9(H9), C10(H10), C12(H12), C13(H13), C14(H14),
 C15(H15), C16(H16), C18(H18), C19(H19), C20(H20), C21(H21), C22(H22), C24(H24),
  C25(H25), C27(H27), C28(H28), C30(H30), C32(H32), C34(H34), C36(H36),
 C37(H37), C38(H38), C39(H39), C43(H43), C44(H44), C45(H45), C46(H46), C48(H48),
  C49(H49), C50(H50), C51(H51), C55(H55), C56(H56), C57(H57), C58(H58)
;
_olex2_submission_special_instructions 'No special instructions were received'

loop_
_space_group_symop_operation_xyz
'x, y, z'
'-x, -y, -z'

loop_
_atom_site_label
_atom_site_type_symbol
_atom_site_fract_x
_atom_site_fract_y
_atom_site_fract_z
_atom_site_U_iso_or_equiv
_atom_site_adp_type
_atom_site_occupancy
_atom_site_site_symmetry_order
_atom_site_calc_flag
_atom_site_refinement_flags_posn
N1 N 0.79959(15) 0.93004(13) 0.00317(10) 0.0428(4) Uani 1 1 d .
N2 N 0.81432(14) 0.80963(12) 0.16769(9) 0.0375(4) Uani 1 1 d .
N3 N 0.70369(14) 1.20107(13) 0.56651(10) 0.0404(4) Uani 1 1 d .
N4 N 1.12824(14) 1.27061(12) 0.40417(10) 0.0395(4) Uani 1 1 d .
C1 C 0.81166(17) 0.81573(15) 0.02932(12) 0.0374(4) Uani 1 1 d .
C2 C 0.80807(17) 0.75546(14) 0.11429(11) 0.0355(4) Uani 1 1 d .
C3 C 0.81183(17) 0.92349(15) 0.14048(12) 0.0374(4) Uani 1 1 d .
C4 C 0.79300(18) 0.98490(15) 0.05889(12) 0.0402(5) Uani 1 1 d .
C5 C 0.82627(18) 0.75962(15) -0.03606(11) 0.0384(4) Uani 1 1 d .
C6 C 0.7416(2) 0.79427(17) -0.09052(12) 0.0488(5) Uani 1 1 d .
H6 H 0.678426 0.855794 -0.088199 0.059 Uiso 1 1 calc R
C7 C 0.7504(2) 0.7382(2) -0.14807(14) 0.0579(6) Uani 1 1 d .
H7 H 0.692569 0.761481 -0.183849 0.069 Uiso 1 1 calc R
C8 C 0.8446(2) 0.6480(2) -0.15264(14) 0.0615(6) Uani 1 1 d .
H8 H 0.850113 0.609965 -0.191241 0.074 Uiso 1 1 calc R
C9 C 0.9305(2) 0.61413(17) -0.10003(13) 0.0557(6) Uani 1 1 d .
H9 H 0.994615 0.553593 -0.103446 0.067 Uiso 1 1 calc R
C10 C 0.92181(19) 0.66972(16) -0.04218(12) 0.0452(5) Uani 1 1 d .
H10 H 0.980537 0.646685 -0.007019 0.054 Uiso 1 1 calc R
C11 C 0.79366(17) 0.63238(15) 0.15252(11) 0.0361(4) Uani 1 1 d .
C12 C 0.71561(19) 0.58228(17) 0.12664(13) 0.0478(5) Uani 1 1 d .
H12 H 0.674166 0.625213 0.082785 0.057 Uiso 1 1 calc R
C13 C 0.6993(2) 0.46908(19) 0.16573(15) 0.0598(6) Uani 1 1 d .
H13 H 0.647792 0.436115 0.147434 0.072 Uiso 1 1 calc R
C14 C 0.7581(2) 0.40470(18) 0.23109(15) 0.0566(6) Uani 1 1 d .
H14 H 0.746563 0.328501 0.257127 0.068 Uiso 1 1 calc R
C15 C 0.8342(2) 0.45352(17) 0.25786(14) 0.0524(5) Uani 1 1 d .
H15 H 0.873773 0.410258 0.302550 0.063 Uiso 1 1 calc R
C16 C 0.85257(18) 0.56600(15) 0.21912(12) 0.0423(5) Uani 1 1 d .
H16 H 0.904842 0.597924 0.237665 0.051 Uiso 1 1 calc R
C17 C 0.7621(2) 1.11152(16) 0.02758(13) 0.0461(5) Uani 1 1 d .
C18 C 0.6587(2) 1.16670(18) 0.07029(17) 0.0646(7) Uani 1 1 d .
H18 H 0.610232 1.125256 0.119541 0.078 Uiso 1 1 calc R
C19 C 0.6276(3) 1.2840(2) 0.0395(2) 0.0888(9) Uani 1 1 d .
H19 H 0.557170 1.320727 0.067689 0.107 Uiso 1 1 calc R
C20 C 0.6997(4) 1.3461(2) -0.0321(2) 0.0955(10) Uani 1 1 d .
H20 H 0.678992 1.424839 -0.051818 0.115 Uiso 1 1 calc R
C21 C 0.8030(3) 1.2919(2) -0.07489(19) 0.0857(9) Uani 1 1 d .
H21 H 0.852266 1.334191 -0.123359 0.103 Uiso 1 1 calc R
C22 C 0.8335(2) 1.17448(19) -0.04572(15) 0.0634(6) Uani 1 1 d .
H22 H 0.901977 1.137835 -0.075421 0.076 Uiso 1 1 calc R
C23 C 0.83055(17) 0.97515(15) 0.20145(12) 0.0375(4) Uani 1 1 d .
C24 C 0.78534(19) 0.92828(16) 0.28660(12) 0.0424(5) Uani 1 1 d .
H24 H 0.742291 0.864877 0.305236 0.051 Uiso 1 1 calc R
C25 C 0.80360(18) 0.97483(15) 0.34415(12) 0.0420(5) Uani 1 1 d .
H25 H 0.771011 0.943180 0.400798 0.050 Uiso 1 1 calc R
C26 C 0.86990(16) 1.06814(14) 0.31851(11) 0.0328(4) Uani 1 1 d .
C27 C 0.91766(17) 1.11265(15) 0.23333(12) 0.0379(4) Uani 1 1 d .
H27 H 0.963823 1.174047 0.214839 0.045 Uiso 1 1 calc R
C28 C 0.89809(17) 1.06775(15) 0.17564(12) 0.0409(5) Uani 1 1 d .
H28 H 0.930343 1.099683 0.118979 0.049 Uiso 1 1 calc R
C29 C 0.88790(16) 1.12092(14) 0.37914(11) 0.0326(4) Uani 1 1 d .
C30 C 0.79120(17) 1.13245(14) 0.44629(11) 0.0359(4) Uani 1 1 d .
H30 H 0.714880 1.104635 0.454602 0.043 Uiso 1 1 calc R
C31 C 0.80705(17) 1.18500(15) 0.50117(11) 0.0355(4) Uani 1 1 d .
C32 C 0.92100(17) 1.22608(15) 0.48995(12) 0.0390(4) Uani 1 1 d .
H32 H 0.932863 1.259053 0.527681 0.047 Uiso 1 1 calc R
C33 C 1.01636(17) 1.21738(14) 0.42216(12) 0.0348(4) Uani 1 1 d .
C34 C 1.00092(16) 1.16452(14) 0.36714(11) 0.0343(4) Uani 1 1 d .
H34 H 1.066326 1.158249 0.322133 0.041 Uiso 1 1 calc R
C35 C 0.58728(17) 1.26887(16) 0.55311(13) 0.0423(5) Uani 1 1 d .
C36 C 0.5475(2) 1.32899(19) 0.47840(15) 0.0617(6) Uani 1 1 d .
H36 H 0.598660 1.326583 0.427137 0.074 Uiso 1 1 calc R
C37 C 0.4287(2) 1.3926(2) 0.48334(18) 0.0775(8) Uani 1 1 d .
H37 H 0.399313 1.434740 0.434263 0.093 Uiso 1 1 calc R
C38 C 0.3519(2) 1.3952(2) 0.5597(2) 0.0788(8) Uani 1 1 d .
H38 H 0.271481 1.437760 0.560775 0.095 Uiso 1 1 calc R
C39 C 0.3917(2) 1.3367(2) 0.63369(16) 0.0632(6) Uani 1 1 d .
H39 H 0.339702 1.339616 0.684614 0.076 Uiso 1 1 calc R
C40 C 0.51218(18) 1.27244(16) 0.63068(13) 0.0438(5) Uani 1 1 d .
C41 C 0.58571(18) 1.20586(15) 0.69399(12) 0.0417(5) Uani 1 1 d .
C42 C 0.70322(17) 1.16474(15) 0.65210(12) 0.0369(4) Uani 1 1 d .
C43 C 0.79757(19) 1.09734(15) 0.69514(13) 0.0447(5) Uani 1 1 d .
H43 H 0.875248 1.069736 0.667092 0.054 Uiso 1 1 calc R
C44 C 0.7715(2) 1.07294(18) 0.78119(14) 0.0574(6) Uani 1 1 d .
H44 H 0.833085 1.028171 0.811495 0.069 Uiso 1 1 calc R
C45 C 0.6562(2) 1.1133(2) 0.82346(15) 0.0660(7) Uani 1 1 d .
H45 H 0.641742 1.095633 0.881432 0.079 Uiso 1 1 calc R
C46 C 0.5631(2) 1.17900(19) 0.78088(14) 0.0593(6) Uani 1 1 d .
H46 H 0.485531 1.205448 0.809706 0.071 Uiso 1 1 calc R
C47 C 1.12488(19) 1.38993(15) 0.38038(13) 0.0419(5) Uani 1 1 d .
C48 C 1.0245(2) 1.47203(17) 0.39571(15) 0.0575(6) Uani 1 1 d .
H48 H 0.945365 1.452273 0.426779 0.069 Uiso 1 1 calc R
C49 C 1.0468(3) 1.58455(19) 0.36297(18) 0.0724(8) Uani 1 1 d .
H49 H 0.980846 1.641624 0.371841 0.087 Uiso 1 1 calc R
C50 C 1.1647(3) 1.6144(2) 0.31731(18) 0.0773(9) Uani 1 1 d .
H50 H 1.176493 1.690924 0.295961 0.093 Uiso 1 1 calc R
C51 C 1.2643(3) 1.5328(2) 0.30309(16) 0.0669(7) Uani 1 1 d .
H51 H 1.343468 1.553485 0.272630 0.080 Uiso 1 1 calc R
C52 C 1.2453(2) 1.41831(16) 0.33498(13) 0.0469(5) Uani 1 1 d .
C53 C 1.32585(18) 1.31315(17) 0.33077(13) 0.0448(5) Uani 1 1 d .
C54 C 1.25072(17) 1.22515(16) 0.37194(12) 0.0392(5) Uani 1 1 d .
C55 C 1.30002(19) 1.11229(17) 0.37847(14) 0.0498(5) Uani 1 1 d .
H55 H 1.249327 1.054173 0.405584 0.060 Uiso 1 1 calc R
C56 C 1.4262(2) 1.0891(2) 0.34357(16) 0.0640(7) Uani 1 1 d .
H56 H 1.461108 1.014047 0.346943 0.077 Uiso 1 1 calc R
C57 C 1.5023(2) 1.1750(2) 0.30358(17) 0.0708(7) Uani 1 1 d .
H57 H 1.587602 1.156950 0.280960 0.085 Uiso 1 1 calc R
C58 C 1.4533(2) 1.2868(2) 0.29692(16) 0.0635(6) Uani 1 1 d .
H58 H 1.505004 1.344192 0.270002 0.076 Uiso 1 1 calc R

loop_
_atom_site_aniso_label
_atom_site_aniso_U_11
_atom_site_aniso_U_22
_atom_site_aniso_U_33
_atom_site_aniso_U_23
_atom_site_aniso_U_13
_atom_site_aniso_U_12
N1 0.0576(10) 0.0379(9) 0.0357(9) -0.0145(7) -0.0094(8) -0.0068(7)
N2 0.0463(9) 0.0368(9) 0.0330(9) -0.0150(7) -0.0044(8) -0.0097(7)
N3 0.0347(9) 0.0519(10) 0.0370(9) -0.0226(8) -0.0026(8) -0.0010(7)
N4 0.0369(9) 0.0371(9) 0.0485(10) -0.0172(7) -0.0043(8) -0.0111(7)
C1 0.0463(11) 0.0348(10) 0.0346(11) -0.0151(8) -0.0068(9) -0.0068(8)
C2 0.0383(10) 0.0372(10) 0.0339(11) -0.0149(8) -0.0050(9) -0.0067(8)
C3 0.0413(11) 0.0384(11) 0.0345(11) -0.0159(9) -0.0003(9) -0.0103(8)
C4 0.0518(12) 0.0357(10) 0.0370(11) -0.0157(9) -0.0067(10) -0.0086(8)
C5 0.0530(12) 0.0367(10) 0.0271(10) -0.0109(8) -0.0029(9) -0.0133(9)
C6 0.0611(13) 0.0506(12) 0.0391(12) -0.0172(10) -0.0123(11) -0.0077(10)
C7 0.0743(16) 0.0683(15) 0.0418(13) -0.0221(11) -0.0133(12) -0.0218(12)
C8 0.0939(18) 0.0621(15) 0.0407(13) -0.0300(11) -0.0013(13) -0.0267(13)
C9 0.0759(15) 0.0446(12) 0.0440(13) -0.0209(10) 0.0049(12) -0.0103(11)
C10 0.0551(12) 0.0442(11) 0.0346(11) -0.0130(9) -0.0027(10) -0.0090(9)
C11 0.0420(10) 0.0368(10) 0.0307(10) -0.0163(8) 0.0027(9) -0.0094(8)
C12 0.0581(13) 0.0496(12) 0.0390(12) -0.0109(10) -0.0065(10) -0.0224(10)
C13 0.0709(15) 0.0605(14) 0.0554(15) -0.0206(12) -0.0010(13) -0.0341(12)
C14 0.0620(14) 0.0406(12) 0.0611(15) -0.0147(11) 0.0051(12) -0.0155(10)
C15 0.0577(13) 0.0405(12) 0.0484(13) -0.0098(10) -0.0027(11) 0.0008(10)
C16 0.0473(11) 0.0412(11) 0.0396(12) -0.0177(9) -0.0047(10) -0.0039(9)
C17 0.0622(13) 0.0382(11) 0.0443(13) -0.0168(10) -0.0159(11) -0.0068(10)
C18 0.0758(16) 0.0478(13) 0.0706(17) -0.0228(12) -0.0144(14) -0.0004(12)
C19 0.106(2) 0.0521(16) 0.109(3) -0.0347(17) -0.027(2) 0.0137(16)
C20 0.132(3) 0.0393(15) 0.114(3) -0.0126(17) -0.047(3) -0.0003(17)
C21 0.123(3) 0.0515(16) 0.074(2) 0.0032(14) -0.0262(19) -0.0251(16)
C22 0.0866(17) 0.0500(14) 0.0512(15) -0.0091(11) -0.0136(14) -0.0146(12)
C23 0.0436(11) 0.0359(10) 0.0367(11) -0.0163(9) -0.0057(9) -0.0071(8)
C24 0.0558(12) 0.0384(11) 0.0373(11) -0.0154(9) -0.0012(10) -0.0185(9)
C25 0.0529(12) 0.0428(11) 0.0326(11) -0.0142(9) -0.0008(9) -0.0158(9)
C26 0.0341(9) 0.0323(9) 0.0337(10) -0.0141(8) -0.0028(8) -0.0056(7)
C27 0.0433(11) 0.0372(10) 0.0361(11) -0.0131(9) -0.0027(9) -0.0146(8)
C28 0.0486(11) 0.0436(11) 0.0322(11) -0.0138(9) -0.0001(9) -0.0154(9)
C29 0.0360(10) 0.0295(9) 0.0336(10) -0.0123(8) -0.0047(9) -0.0050(7)
C30 0.0341(10) 0.0392(10) 0.0372(11) -0.0161(9) -0.0010(9) -0.0107(8)
C31 0.0363(10) 0.0389(10) 0.0315(10) -0.0154(8) -0.0003(8) -0.0050(8)
C32 0.0422(11) 0.0445(11) 0.0379(11) -0.0226(9) -0.0052(9) -0.0084(9)
C33 0.0363(10) 0.0337(10) 0.0377(11) -0.0145(8) -0.0054(9) -0.0076(8)
C34 0.0346(10) 0.0347(10) 0.0329(10) -0.0126(8) -0.0001(8) -0.0068(8)
C35 0.0360(11) 0.0514(12) 0.0457(12) -0.0237(10) -0.0092(10) -0.0029(9)
C36 0.0583(14) 0.0808(16) 0.0521(14) -0.0319(13) -0.0195(12) 0.0085(12)
C37 0.0685(17) 0.096(2) 0.077(2) -0.0346(16) -0.0403(17) 0.0178(15)
C38 0.0496(14) 0.0922(19) 0.098(2) -0.0423(17) -0.0257(16) 0.0204(13)
C39 0.0443(13) 0.0739(16) 0.0690(17) -0.0328(13) -0.0019(12) 0.0050(11)
C40 0.0374(11) 0.0462(11) 0.0494(13) -0.0222(10) -0.0011(10) -0.0048(9)
C41 0.0438(11) 0.0422(11) 0.0393(12) -0.0169(9) -0.0002(10) -0.0082(9)
C42 0.0426(11) 0.0357(10) 0.0368(11) -0.0175(9) -0.0034(9) -0.0088(8)
C43 0.0482(12) 0.0393(11) 0.0467(13) -0.0161(9) -0.0081(10) -0.0023(9)
C44 0.0711(16) 0.0504(13) 0.0470(14) -0.0099(11) -0.0177(13) -0.0007(11)
C45 0.0867(18) 0.0674(15) 0.0352(13) -0.0103(12) -0.0090(13) -0.0044(13)
C46 0.0633(14) 0.0657(15) 0.0389(13) -0.0195(11) 0.0085(11) -0.0036(11)
C47 0.0518(12) 0.0386(11) 0.0454(12) -0.0172(9) -0.0181(10) -0.0102(9)
C48 0.0643(14) 0.0489(13) 0.0731(17) -0.0310(12) -0.0228(13) -0.0047(11)
C49 0.096(2) 0.0440(14) 0.097(2) -0.0312(13) -0.0482(19) 0.0014(13)
C50 0.115(2) 0.0415(14) 0.088(2) -0.0071(13) -0.049(2) -0.0232(15)
C51 0.0868(18) 0.0538(15) 0.0680(17) -0.0082(12) -0.0255(15) -0.0320(13)
C52 0.0582(13) 0.0472(12) 0.0441(12) -0.0098(10) -0.0185(11) -0.0223(10)
C53 0.0419(11) 0.0541(12) 0.0430(12) -0.0144(10) -0.0067(10) -0.0189(10)
C54 0.0374(10) 0.0468(11) 0.0379(11) -0.0148(9) -0.0080(9) -0.0113(9)
C55 0.0461(12) 0.0473(12) 0.0577(14) -0.0171(10) -0.0098(11) -0.0083(9)
C56 0.0464(13) 0.0681(15) 0.0822(19) -0.0344(14) -0.0117(13) 0.0004(12)
C57 0.0378(12) 0.097(2) 0.0822(19) -0.0421(16) 0.0006(13) -0.0094(13)
C58 0.0467(13) 0.0817(18) 0.0644(16) -0.0201(13) -0.0019(12) -0.0281(12)

loop_
_atom_type_symbol
_atom_type_description
_atom_type_scat_dispersion_real
_atom_type_scat_dispersion_imag
_atom_type_scat_source
C C 0.0033 0.0016 'International Tables Vol C Tables 4.2.6.8 and 6.1.1.4'
H H 0.0000 0.0000 'International Tables Vol C Tables 4.2.6.8 and 6.1.1.4'
N N 0.0061 0.0033 'International Tables Vol C Tables 4.2.6.8 and 6.1.1.4'

loop_
_geom_angle_atom_site_label_1
_geom_angle_atom_site_label_2
_geom_angle_atom_site_label_3
_geom_angle
C1 N1 C4 118.75(15)
C2 N2 C3 119.28(15)
C35 N3 C31 124.02(15)
C42 N3 C31 127.38(14)
C42 N3 C35 108.26(16)
C47 N4 C33 122.56(14)
C54 N4 C33 124.26(14)
C54 N4 C47 107.63(15)
N1 C1 C2 120.29(16)
N1 C1 C5 116.31(15)
C2 C1 C5 123.40(15)
N2 C2 C1 120.09(15)
N2 C2 C11 115.42(15)
C1 C2 C11 124.46(15)
N2 C3 C4 119.64(15)
N2 C3 C23 115.66(15)
C4 C3 C23 124.70(16)
N1 C4 C3 120.48(16)
N1 C4 C17 115.16(16)
C3 C4 C17 124.35(16)
C6 C5 C1 120.36(17)
C10 C5 C1 120.88(16)
C10 C5 C6 118.72(17)
C5 C6 H6 119.7
C7 C6 C5 120.55(19)
C7 C6 H6 119.7
C6 C7 H7 119.9
C8 C7 C6 120.13(19)
C8 C7 H7 119.9
C7 C8 H8 120.1
C9 C8 C7 119.88(19)
C9 C8 H8 120.1
C8 C9 H9 119.9
C8 C9 C10 120.2(2)
C10 C9 H9 119.9
C5 C10 H10 119.7
C9 C10 C5 120.51(18)
C9 C10 H10 119.7
C12 C11 C2 121.42(16)
C12 C11 C16 118.25(17)
C16 C11 C2 120.21(15)
C11 C12 H12 119.9
C13 C12 C11 120.28(18)
C13 C12 H12 119.9
C12 C13 H13 119.6
C14 C13 C12 120.84(19)
C14 C13 H13 119.6
C13 C14 H14 120.3
C13 C14 C15 119.4(2)
C15 C14 H14 120.3
C14 C15 H15 119.7
C14 C15 C16 120.55(19)
C16 C15 H15 119.7
C11 C16 H16 119.7
C15 C16 C11 120.63(17)
C15 C16 H16 119.7
C18 C17 C4 120.0(2)
C18 C17 C22 119.4(2)
C22 C17 C4 120.6(2)
C17 C18 H18 120.1
C17 C18 C19 119.9(3)
C19 C18 H18 120.1
C18 C19 H19 119.7
C20 C19 C18 120.6(3)
C20 C19 H19 119.7
C19 C20 H20 120.0
C19 C20 C21 120.0(3)
C21 C20 H20 120.0
C20 C21 H21 120.0
C20 C21 C22 120.0(3)
C22 C21 H21 120.0
C17 C22 C21 120.2(3)
C17 C22 H22 119.9
C21 C22 H22 119.9
C24 C23 C3 120.27(16)
C24 C23 C28 118.30(16)
C28 C23 C3 121.37(17)
C23 C24 H24 119.6
C25 C24 C23 120.81(17)
C25 C24 H24 119.6
C24 C25 H25 119.5
C24 C25 C26 121.03(18)
C26 C25 H25 119.5
C25 C26 C29 121.80(17)
C27 C26 C25 117.74(16)
C27 C26 C29 120.46(15)
C26 C27 H27 119.3
C28 C27 C26 121.47(17)
C28 C27 H27 119.3
C23 C28 H28 119.7
C27 C28 C23 120.62(18)
C27 C28 H28 119.7
C30 C29 C26 121.04(15)
C30 C29 C34 118.70(15)
C34 C29 C26 120.20(16)
C29 C30 H30 119.6
C31 C30 C29 120.80(16)
C31 C30 H30 119.6
C30 C31 N3 119.36(15)
C30 C31 C32 120.23(17)
C32 C31 N3 120.34(15)
C31 C32 H32 120.4
C33 C32 C31 119.24(16)
C33 C32 H32 120.4
C32 C33 N4 120.00(15)
C32 C33 C34 120.64(16)
C34 C33 N4 119.18(17)
C29 C34 H34 119.8
C33 C34 C29 120.34(17)
C33 C34 H34 119.8
C36 C35 N3 129.15(19)
C36 C35 C40 122.27(17)
C40 C35 N3 108.53(16)
C35 C36 H36 121.5
C37 C36 C35 117.0(2)
C37 C36 H36 121.5
C36 C37 H37 119.3
C36 C37 C38 121.5(2)
C38 C37 H37 119.3
C37 C38 H38 119.2
C39 C38 C37 121.6(2)
C39 C38 H38 119.2
C38 C39 H39 120.9
C38 C39 C40 118.3(2)
C40 C39 H39 120.9
C35 C40 C41 107.34(16)
C39 C40 C35 119.38(19)
C39 C40 C41 133.2(2)
C42 C41 C40 106.77(17)
C46 C41 C40 134.05(19)
C46 C41 C42 119.17(18)
N3 C42 C41 109.07(15)
C43 C42 N3 129.32(18)
C43 C42 C41 121.60(18)
C42 C43 H43 121.3
C44 C43 C42 117.4(2)
C44 C43 H43 121.3
C43 C44 H44 119.1
C43 C44 C45 121.74(19)
C45 C44 H44 119.1
C44 C45 H45 119.7
C46 C45 C44 120.7(2)
C46 C45 H45 119.7
C41 C46 H46 120.3
C45 C46 C41 119.4(2)
C45 C46 H46 120.3
C48 C47 N4 129.30(19)
C48 C47 C52 121.96(18)
C52 C47 N4 108.74(17)
C47 C48 H48 121.4
C49 C48 C47 117.3(2)
C49 C48 H48 121.4
C48 C49 H49 119.2
C48 C49 C50 121.6(2)
C50 C49 H49 119.2
C49 C50 H50 119.5
C51 C50 C49 121.0(2)
C51 C50 H50 119.5
C50 C51 H51 120.5
C50 C51 C52 119.0(2)
C52 C51 H51 120.5
C47 C52 C53 107.21(17)
C51 C52 C47 119.1(2)
C51 C52 C53 133.6(2)
C54 C53 C52 107.03(18)
C58 C53 C52 133.8(2)
C58 C53 C54 119.21(19)
C53 C54 N4 109.35(16)
C55 C54 N4 129.15(18)
C55 C54 C53 121.47(19)
C54 C55 H55 121.0
C56 C55 C54 117.9(2)
C56 C55 H55 121.0
C55 C56 H56 119.3
C55 C56 C57 121.3(2)
C57 C56 H56 119.3
C56 C57 H57 119.6
C58 C57 C56 120.7(2)
C58 C57 H57 119.6
C53 C58 H58 120.3
C57 C58 C53 119.3(2)
C57 C58 H58 120.3

loop_
_geom_bond_atom_site_label_1
_geom_bond_atom_site_label_2
_geom_bond_distance
N1 C1 1.341(2)
N1 C4 1.346(2)
N2 C2 1.343(2)
N2 C3 1.343(2)
N3 C31 1.421(2)
N3 C35 1.402(2)
N3 C42 1.393(2)
N4 C33 1.430(2)
N4 C47 1.410(2)
N4 C54 1.400(2)
C1 C2 1.401(2)
C1 C5 1.488(2)
C2 C11 1.487(2)
C3 C4 1.404(2)
C3 C23 1.486(2)
C4 C17 1.492(3)
C5 C6 1.387(2)
C5 C10 1.386(3)
C6 H6 0.9300
C6 C7 1.379(3)
C7 H7 0.9300
C7 C8 1.376(3)
C8 H8 0.9300
C8 C9 1.375(3)
C9 H9 0.9300
C9 C10 1.380(3)
C10 H10 0.9300
C11 C12 1.390(2)
C11 C16 1.391(2)
C12 H12 0.9300
C12 C13 1.380(3)
C13 H13 0.9300
C13 C14 1.369(3)
C14 H14 0.9300
C14 C15 1.372(3)
C15 H15 0.9300
C15 C16 1.377(3)
C16 H16 0.9300
C17 C18 1.384(3)
C17 C22 1.386(3)
C18 H18 0.9300
C18 C19 1.387(3)
C19 H19 0.9300
C19 C20 1.368(4)
C20 H20 0.9300
C20 C21 1.377(4)
C21 H21 0.9300
C21 C22 1.386(3)
C22 H22 0.9300
C23 C24 1.389(3)
C23 C28 1.392(2)
C24 H24 0.9300
C24 C25 1.386(2)
C25 H25 0.9300
C25 C26 1.391(2)
C26 C27 1.390(3)
C26 C29 1.488(2)
C27 H27 0.9300
C27 C28 1.380(2)
C28 H28 0.9300
C29 C30 1.389(2)
C29 C34 1.394(2)
C30 H30 0.9300
C30 C31 1.389(2)
C31 C32 1.390(2)
C32 H32 0.9300
C32 C33 1.380(3)
C33 C34 1.392(2)
C34 H34 0.9300
C35 C36 1.383(3)
C35 C40 1.398(3)
C36 H36 0.9300
C36 C37 1.378(3)
C37 H37 0.9300
C37 C38 1.385(4)
C38 H38 0.9300
C38 C39 1.369(3)
C39 H39 0.9300
C39 C40 1.395(3)
C40 C41 1.444(3)
C41 C42 1.400(3)
C41 C46 1.393(3)
C42 C43 1.390(2)
C43 H43 0.9300
C43 C44 1.381(3)
C44 H44 0.9300
C44 C45 1.382(3)
C45 H45 0.9300
C45 C46 1.369(3)
C46 H46 0.9300
C47 C48 1.384(3)
C47 C52 1.401(3)
C48 H48 0.9300
C48 C49 1.382(3)
C49 H49 0.9300
C49 C50 1.384(4)
C50 H50 0.9300
C50 C51 1.370(4)
C51 H51 0.9300
C51 C52 1.395(3)
C52 C53 1.444(3)
C53 C54 1.397(3)
C53 C58 1.389(3)
C54 C55 1.387(3)
C55 H55 0.9300
C55 C56 1.375(3)
C56 H56 0.9300
C56 C57 1.383(3)
C57 H57 0.9300
C57 C58 1.374(3)
C58 H58 0.9300
